data_4503285
loop_
_publ_author_name
'Wang, Xin-Yi'
'Sevov, Slavi C.'

_publ_section_title
;
 A Series of Guest-Defined Metal-Complex/Disulfonate Frameworks of
 Hydrogen-Bonded [Co(en)2(ox)]+and 2,6-Naphtalenedisulfonate
;
_journal_issue 4
_journal_name_full 'Crystal Growth &amp; Design'
_journal_page_first 1265
_journal_paper_doi 10.1021/cg700968q
_journal_volume 8
_journal_year 2008
_chemical_formula_sum 'C11 H23 Co N4 O9 S'
_chemical_formula_weight 446.32
_chemical_name_common CoEnOx-26NDS-H2O
_chemical_name_systematic
; 
 ? 
;
_space_group_IT_number 2
_symmetry_cell_setting triclinic
_symmetry_space_group_name_Hall '-P 1'
_symmetry_space_group_name_H-M 'P -1'
_atom_sites_solution_hydrogens geom
_atom_sites_solution_primary direct
_atom_sites_solution_secondary difmap
_audit_creation_method SHELXL-97
_cell_angle_alpha 74.1360(10)
_cell_angle_beta 87.0490(10)
_cell_angle_gamma 85.9300(10)
_cell_formula_units_Z 2
_cell_length_a 7.7554(3)
_cell_length_b 8.4738(3)
_cell_length_c 13.5889(5)
_cell_measurement_temperature 100(2)
_cell_volume 856.37(6)
_computing_cell_refinement 'Bruker SMART'
_computing_data_collection 'Bruker SMART'
_computing_data_reduction 'Bruker SHELXTL-V5.1'
_computing_molecular_graphics Diomand
_computing_publication_material 'SHELXL-97 (Sheldrick, 1997)'
_computing_structure_refinement 'SHELXL-97 (Sheldrick, 1997)'
_computing_structure_solution 'SHELXS-97 (Sheldrick, 1990)'
_diffrn_ambient_temperature 100(2)
_diffrn_measured_fraction_theta_full 0.988
_diffrn_measured_fraction_theta_max 0.988
_diffrn_measurement_device_type 'CCD area detector'
_diffrn_measurement_method 'phi and omega scans'
_diffrn_radiation_monochromator graphite
_diffrn_radiation_source 'fine-focus sealed tube'
_diffrn_radiation_type MoK\a
_diffrn_radiation_wavelength 0.71073
_diffrn_reflns_av_R_equivalents 0.0257
_diffrn_reflns_av_sigmaI/netI 0.0367
_diffrn_reflns_limit_h_max 8
_diffrn_reflns_limit_h_min -10
_diffrn_reflns_limit_k_max 9
_diffrn_reflns_limit_k_min -11
_diffrn_reflns_limit_l_max 15
_diffrn_reflns_limit_l_min -17
_diffrn_reflns_number 6826
_diffrn_reflns_theta_full 27.49
_diffrn_reflns_theta_max 27.49
_diffrn_reflns_theta_min 1.56
_exptl_absorpt_coefficient_mu 1.180
_exptl_absorpt_correction_T_max 0.7289
_exptl_absorpt_correction_T_min 0.6496
_exptl_absorpt_correction_type multi-scan
_exptl_absorpt_process_details 'Blessing, R.H. (1995) Acta Cryst. A51, 33-38'
_exptl_crystal_colour red
_exptl_crystal_density_diffrn 1.731
_exptl_crystal_density_meas ?
_exptl_crystal_density_method 'not measured'
_exptl_crystal_description Block
_exptl_crystal_F_000 464
_exptl_crystal_size_max 0.40
_exptl_crystal_size_mid 0.38
_exptl_crystal_size_min 0.26
_refine_diff_density_max 1.745
_refine_diff_density_min -0.547
_refine_diff_density_rms 0.081
_refine_ls_extinction_method none
_refine_ls_goodness_of_fit_ref 1.075
_refine_ls_hydrogen_treatment mixed
_refine_ls_matrix_type full
_refine_ls_number_parameters 305
_refine_ls_number_reflns 3877
_refine_ls_number_restraints 6
_refine_ls_restrained_S_all 1.080
_refine_ls_R_factor_all 0.0355
_refine_ls_R_factor_gt 0.0320
_refine_ls_shift/su_max 0.001
_refine_ls_shift/su_mean 0.000
_refine_ls_structure_factor_coef Fsqd
_refine_ls_weighting_details 'calc w=1/[\s^2^(Fo^2^)+(0.0328P)^2^+0.9913P] where P=(Fo^2^+2Fc^2^)/3'
_refine_ls_weighting_scheme calc
_refine_ls_wR_factor_gt 0.0842
_refine_ls_wR_factor_ref 0.0862
_reflns_number_gt 3534
_reflns_number_total 3877
_reflns_threshold_expression >2sigma(I)
_cod_data_source_file cg700968q-file001.cif
_cod_data_source_block CoEnOx-26NDS-H2O
_cod_depositor_comments
;
The following automatic conversions were performed:

'_exptl_crystal_density_meas' value 'not measured' was changed to '?'
- the value is perceived as not measured.

Automatic conversion script
Id: cif_fix_values 3008 2015-01-20 13:52:24Z robertas 
;
_cod_original_cell_volume 856.37(5)
_cod_original_sg_symbol_H-M P-1
_cod_database_code 4503285

loop_
_symmetry_equiv_pos_as_xyz
'x, y, z'
'-x, -y, -z'

loop_
_atom_site_label
_atom_site_type_symbol
_atom_site_fract_x
_atom_site_fract_y
_atom_site_fract_z
_atom_site_U_iso_or_equiv
_atom_site_adp_type
_atom_site_occupancy
_atom_site_symmetry_multiplicity
_atom_site_calc_flag
_atom_site_refinement_flags
Co1 Co 0.64612(3) 0.91794(3) 0.83271(2) 0.00724(9) Uani 1 1 d .
S1 S 0.75951(6) 0.52851(6) 0.21342(4) 0.01024(12) Uani 1 1 d .
O1 O 0.6892(2) 0.4195(2) 0.16113(12) 0.0157(3) Uani 1 1 d .
O2 O 0.7190(2) 0.70216(19) 0.16462(12) 0.0178(3) Uani 1 1 d .
O3 O 0.9434(2) 0.4906(2) 0.23193(12) 0.0173(3) Uani 1 1 d .
O4 O 0.47404(18) 0.97806(18) 0.73177(11) 0.0103(3) Uani 1 1 d .
O5 O 0.45667(18) 0.87240(18) 0.92972(11) 0.0107(3) Uani 1 1 d .
O6 O 0.18865(19) 0.98603(19) 0.71879(12) 0.0145(3) Uani 1 1 d .
O7 O 0.16937(19) 0.90559(19) 0.93631(12) 0.0141(3) Uani 1 1 d .
N1 N 0.6426(2) 1.1411(2) 0.84606(15) 0.0107(3) Uani 1 1 d .
H1B H 0.541(4) 1.192(3) 0.822(2) 0.013 Uiso 1 1 d .
H1C H 0.641(3) 1.134(3) 0.907(2) 0.013 Uiso 1 1 d .
N2 N 0.8228(2) 0.9842(2) 0.72586(14) 0.0104(3) Uani 1 1 d .
H2A H 0.925(4) 0.945(3) 0.741(2) 0.012 Uiso 1 1 d .
H2B H 0.803(3) 0.953(3) 0.673(2) 0.012 Uiso 1 1 d .
N3 N 0.6594(2) 0.6899(2) 0.82386(14) 0.0113(3) Uani 1 1 d .
H3B H 0.547(4) 0.661(3) 0.815(2) 0.014 Uiso 1 1 d .
H3C H 0.727(3) 0.675(3) 0.768(2) 0.014 Uiso 1 1 d .
N4 N 0.8091(2) 0.8429(2) 0.94075(14) 0.0095(3) Uani 1 1 d .
H4A H 0.898(4) 0.903(3) 0.937(2) 0.011 Uiso 1 1 d .
H4B H 0.754(3) 0.837(3) 0.996(2) 0.011 Uiso 1 1 d .
C1 C 0.6135(3) 0.3239(3) 0.38541(17) 0.0128(4) Uani 1 1 d .
H1A H 0.645(3) 0.239(3) 0.353(2) 0.015 Uiso 1 1 d .
C2 C 0.6524(3) 0.4876(3) 0.33520(15) 0.0100(4) Uani 1 1 d .
C3 C 0.6101(3) 0.6133(3) 0.37852(16) 0.0118(4) Uani 1 1 d .
H3A H 0.635(3) 0.722(3) 0.343(2) 0.014 Uiso 1 1 d .
C4 C 0.5214(3) 0.5815(2) 0.47511(15) 0.0099(4) Uani 1 1 d .
C5 C 0.5277(3) 0.2908(3) 0.47821(16) 0.0129(4) Uani 1 1 d .
H5A H 0.502(3) 0.177(3) 0.514(2) 0.016 Uiso 1 1 d .
C6 C 0.3188(3) 0.9617(2) 0.77002(16) 0.0104(4) Uani 1 1 d .
C7 C 0.3074(3) 0.9087(2) 0.88839(16) 0.0102(4) Uani 1 1 d .
C8 C 0.7928(3) 1.2257(3) 0.78843(17) 0.0144(4) Uani 1 1 d .
H8A H 0.887(4) 1.194(3) 0.831(2) 0.017 Uiso 1 1 d .
H8B H 0.768(3) 1.345(4) 0.770(2) 0.017 Uiso 1 1 d .
C9 C 0.8210(3) 1.1671(3) 0.69308(17) 0.0136(4) Uani 1 1 d .
H9A H 0.728(4) 1.208(3) 0.646(2) 0.016 Uiso 1 1 d .
H9B H 0.923(4) 1.205(3) 0.657(2) 0.016 Uiso 1 1 d .
C10 C 0.7341(3) 0.5845(3) 0.92025(17) 0.0119(4) Uani 1 1 d .
H10A H 0.770(3) 0.480(3) 0.914(2) 0.014 Uiso 1 1 d .
H10B H 0.647(3) 0.574(3) 0.974(2) 0.014 Uiso 1 1 d .
C11 C 0.8810(3) 0.6751(3) 0.94347(17) 0.0110(4) Uani 1 1 d .
H11A H 0.926(3) 0.621(3) 1.011(2) 0.013 Uiso 1 1 d .
H11B H 0.976(3) 0.685(3) 0.892(2) 0.013 Uiso 1 1 d .
O8W O 0.9149(3) 0.5770(3) 0.57049(19) 0.0459(6) Uani 1 1 d D
O9W O 0.1515(2) 0.0799(2) 0.49494(14) 0.0245(4) Uani 1 1 d D
H91 H 0.196(4) 0.049(5) 0.5515(16) 0.073(7) Uiso 1 1 d D
H92 H 0.054(3) 0.069(5) 0.477(3) 0.073(7) Uiso 1 1 d D
H82 H 1.015(3) 0.527(5) 0.610(3) 0.073(7) Uiso 1 1 d D
H81 H 0.859(5) 0.638(5) 0.620(2) 0.073(7) Uiso 1 1 d D

loop_
_atom_site_aniso_label
_atom_site_aniso_U_11
_atom_site_aniso_U_22
_atom_site_aniso_U_33
_atom_site_aniso_U_23
_atom_site_aniso_U_13
_atom_site_aniso_U_12
Co1 0.00486(14) 0.00955(15) 0.00821(15) -0.00357(10) 0.00012(10) -0.00205(10)
S1 0.0104(2) 0.0136(3) 0.0080(2) -0.00468(19) 0.00286(18) -0.00426(18)
O1 0.0182(8) 0.0213(8) 0.0105(7) -0.0076(6) 0.0025(6) -0.0093(6)
O2 0.0259(9) 0.0153(8) 0.0109(7) -0.0022(6) 0.0056(6) -0.0019(6)
O3 0.0103(7) 0.0274(9) 0.0168(8) -0.0104(7) 0.0033(6) -0.0043(6)
O4 0.0075(7) 0.0131(7) 0.0108(7) -0.0037(6) -0.0001(5) -0.0018(5)
O5 0.0076(7) 0.0150(7) 0.0102(7) -0.0041(6) 0.0005(5) -0.0036(5)
O6 0.0082(7) 0.0187(8) 0.0173(8) -0.0055(6) -0.0037(6) -0.0002(6)
O7 0.0086(7) 0.0188(8) 0.0177(8) -0.0094(6) 0.0042(6) -0.0048(6)
N1 0.0103(8) 0.0134(9) 0.0096(9) -0.0048(7) 0.0014(7) -0.0029(7)
N2 0.0073(8) 0.0134(9) 0.0112(9) -0.0044(7) -0.0004(6) -0.0014(7)
N3 0.0116(8) 0.0123(9) 0.0109(9) -0.0043(7) -0.0008(7) -0.0025(7)
N4 0.0068(8) 0.0119(9) 0.0109(9) -0.0047(7) 0.0011(7) -0.0020(7)
C1 0.0142(10) 0.0133(10) 0.0118(10) -0.0053(8) 0.0007(8) -0.0010(8)
C2 0.0084(9) 0.0148(10) 0.0069(9) -0.0030(8) 0.0009(7) -0.0026(7)
C3 0.0117(10) 0.0120(10) 0.0111(10) -0.0018(8) 0.0006(8) -0.0032(8)
C4 0.0089(9) 0.0116(10) 0.0095(9) -0.0034(8) -0.0007(7) -0.0001(7)
C5 0.0164(10) 0.0103(10) 0.0114(10) -0.0018(8) 0.0006(8) -0.0016(8)
C6 0.0095(9) 0.0096(9) 0.0138(10) -0.0059(8) -0.0005(7) -0.0017(7)
C7 0.0097(9) 0.0098(9) 0.0132(10) -0.0062(8) 0.0000(7) -0.0027(7)
C8 0.0121(10) 0.0143(11) 0.0177(11) -0.0048(9) 0.0016(8) -0.0071(8)
C9 0.0114(10) 0.0143(10) 0.0139(10) -0.0018(8) 0.0024(8) -0.0030(8)
C10 0.0127(10) 0.0099(10) 0.0134(10) -0.0036(8) -0.0015(8) -0.0006(8)
C11 0.0094(9) 0.0116(10) 0.0127(10) -0.0046(8) -0.0013(8) 0.0010(7)
O8W 0.0448(14) 0.0445(14) 0.0473(14) -0.0065(11) -0.0248(11) -0.0016(11)
O9W 0.0195(9) 0.0353(10) 0.0216(9) -0.0115(8) -0.0017(7) -0.0057(8)

loop_
_atom_type_symbol
_atom_type_description
_atom_type_scat_dispersion_real
_atom_type_scat_dispersion_imag
_atom_type_scat_source
C C 0.0033 0.0016 'International Tables Vol C Tables 4.2.6.8 and 6.1.1.4'
H H 0.0000 0.0000 'International Tables Vol C Tables 4.2.6.8 and 6.1.1.4'
N N 0.0061 0.0033 'International Tables Vol C Tables 4.2.6.8 and 6.1.1.4'
O O 0.0106 0.0060 'International Tables Vol C Tables 4.2.6.8 and 6.1.1.4'
S S 0.1246 0.1234 'International Tables Vol C Tables 4.2.6.8 and 6.1.1.4'
Co Co 0.3494 0.9721 'International Tables Vol C Tables 4.2.6.8 and 6.1.1.4'

loop_
_geom_angle_atom_site_label_1
_geom_angle_atom_site_label_2
_geom_angle_atom_site_label_3
_geom_angle
_geom_angle_site_symmetry_1
_geom_angle_site_symmetry_3
O4 Co1 O5 85.57(6) . .
O4 Co1 N4 175.42(7) . .
O5 Co1 N4 90.84(7) . .
O4 Co1 N2 89.44(7) . .
O5 Co1 N2 173.76(7) . .
N4 Co1 N2 94.31(8) . .
O4 Co1 N1 91.90(7) . .
O5 Co1 N1 90.00(7) . .
N4 Co1 N1 90.95(8) . .
N2 Co1 N1 86.41(8) . .
O4 Co1 N3 90.94(7) . .
O5 Co1 N3 90.51(7) . .
N4 Co1 N3 86.23(7) . .
N2 Co1 N3 93.33(8) . .
N1 Co1 N3 177.14(8) . .
O1 S1 O2 113.31(10) . .
O1 S1 O3 112.16(10) . .
O2 S1 O3 112.79(10) . .
O1 S1 C2 105.76(9) . .
O2 S1 C2 105.64(10) . .
O3 S1 C2 106.45(9) . .
C6 O4 Co1 113.19(13) . .
C7 O5 Co1 113.26(13) . .
C8 N1 Co1 109.80(13) . .
C8 N1 H1B 112.2(17) . .
Co1 N1 H1B 107.0(17) . .
C8 N1 H1C 113.5(19) . .
Co1 N1 H1C 107.0(19) . .
H1B N1 H1C 107(3) . .
C9 N2 Co1 108.87(13) . .
C9 N2 H2A 109.4(18) . .
Co1 N2 H2A 116.1(18) . .
C9 N2 H2B 107.2(18) . .
Co1 N2 H2B 111.5(18) . .
H2A N2 H2B 103(2) . .
C10 N3 Co1 107.56(13) . .
C10 N3 H3B 112.0(16) . .
Co1 N3 H3B 108.7(16) . .
C10 N3 H3C 109.8(16) . .
Co1 N3 H3C 112.7(16) . .
H3B N3 H3C 106(2) . .
C11 N4 Co1 109.99(13) . .
C11 N4 H4A 106.4(17) . .
Co1 N4 H4A 116.2(17) . .
C11 N4 H4B 107.4(18) . .
Co1 N4 H4B 107.2(18) . .
H4A N4 H4B 109(2) . .
C5 C1 C2 119.4(2) . .
C5 C1 H1A 121.1(16) . .
C2 C1 H1A 119.4(16) . .
C3 C2 C1 121.64(19) . .
C3 C2 S1 119.65(16) . .
C1 C2 S1 118.71(16) . .
C2 C3 C4 119.82(19) . .
C2 C3 H3A 119.9(16) . .
C4 C3 H3A 120.2(16) . .
C4 C4 C5 119.6(2) 2_666 2_666
C4 C4 C3 118.9(2) 2_666 .
C5 C4 C3 121.56(19) 2_666 .
C1 C5 C4 120.6(2) . 2_666
C1 C5 H5A 119.7(16) . .
C4 C5 H5A 119.6(16) 2_666 .
O6 C6 O4 124.2(2) . .
O6 C6 C7 121.62(19) . .
O4 C6 C7 114.21(17) . .
O7 C7 O5 124.5(2) . .
O7 C7 C6 122.11(19) . .
O5 C7 C6 113.37(17) . .
N1 C8 C9 106.85(17) . .
N1 C8 H8A 106.4(17) . .
C9 C8 H8A 111.3(17) . .
N1 C8 H8B 110.2(16) . .
C9 C8 H8B 110.1(16) . .
H8A C8 H8B 112(2) . .
N2 C9 C8 107.15(17) . .
N2 C9 H9A 108.5(16) . .
C8 C9 H9A 111.2(16) . .
N2 C9 H9B 112.0(17) . .
C8 C9 H9B 111.8(17) . .
H9A C9 H9B 106(2) . .
N3 C10 C11 106.33(17) . .
N3 C10 H10A 111.1(16) . .
C11 C10 H10A 112.5(16) . .
N3 C10 H10B 108.0(16) . .
C11 C10 H10B 109.4(16) . .
H10A C10 H10B 109(2) . .
N4 C11 C10 106.44(17) . .
N4 C11 H11A 109.6(15) . .
C10 C11 H11A 111.1(16) . .
N4 C11 H11B 108.2(15) . .
C10 C11 H11B 112.0(15) . .
H11A C11 H11B 109(2) . .
H82 O8W H81 98.7(13) . .
H91 O9W H92 131(2) . .

loop_
_geom_bond_atom_site_label_1
_geom_bond_atom_site_label_2
_geom_bond_distance
_geom_bond_site_symmetry_2
Co1 O4 1.9059(14) .
Co1 O5 1.9100(14) .
Co1 N4 1.9299(18) .
Co1 N2 1.9390(18) .
Co1 N1 1.9469(18) .
Co1 N3 1.9642(18) .
S1 O1 1.4578(16) .
S1 O2 1.4581(17) .
S1 O3 1.4589(16) .
S1 C2 1.771(2) .
O4 C6 1.288(2) .
O5 C7 1.293(2) .
O6 C6 1.229(3) .
O7 C7 1.222(3) .
N1 C8 1.484(3) .
N1 H1B 0.90(3) .
N1 H1C 0.81(3) .
N2 C9 1.490(3) .
N2 H2A 0.85(3) .
N2 H2B 0.86(3) .
N3 C10 1.488(3) .
N3 H3B 0.95(3) .
N3 H3C 0.93(3) .
N4 C11 1.482(3) .
N4 H4A 0.87(3) .
N4 H4B 0.84(3) .
C1 C5 1.363(3) .
C1 C2 1.414(3) .
C1 H1A 0.95(3) .
C2 C3 1.365(3) .
C3 C4 1.417(3) .
C3 H3A 0.94(3) .
C4 C4 1.417(4) 2_666
C4 C5 1.417(3) 2_666
C5 C4 1.417(3) 2_666
C5 H5A 0.98(3) .
C6 C7 1.547(3) .
C8 C9 1.510(3) .
C8 H8A 0.93(3) .
C8 H8B 0.98(3) .
C9 H9A 0.97(3) .
C9 H9B 0.94(3) .
C10 C11 1.510(3) .
C10 H10A 0.93(3) .
C10 H10B 0.96(3) .
C11 H11A 0.98(3) .
C11 H11B 0.98(3) .
O8W H82 0.970(10) .
O8W H81 1.020(10) .
O9W H91 0.828(10) .
O9W H92 0.822(10) .
